data_4021575
loop_
_publ_author_name
'Lori I. Robins'
'Richard D. Carpenter'
'James C. Fettinger'
'Makhluf J. Haddadin'
'Dino S. Tinti'
'Mark J. Kurth'

_publ_section_title
;
 Diazocinones: Synthesis and Conformational Analysis
;
_journal_name_full 'Journal of Organic Chemistry'
_journal_page_first 2480
_journal_page_last 2485
_journal_paper_doi 10.1021/jo052577a
_journal_volume 71
_journal_year 2006
_chemical_absolute_configuration unk
_chemical_formula_moiety 'C27 H21 N3 O2'
_chemical_formula_sum 'C27 H21 N3 O2'
_chemical_formula_weight 419.47
_chemical_name_systematic
; 
 ? 
;
_space_group_IT_number 33
_space_group_name_Hall 'P 2c -2n'
_space_group_name_H-M_alt 'P n a 21'
_symmetry_cell_setting orthorhombic
_symmetry_space_group_name_Hall 'P 2c -2n'
_symmetry_space_group_name_H-M 'P n a 21'
_atom_sites_solution_hydrogens geom
_atom_sites_solution_primary direct
_atom_sites_solution_secondary difmap
_audit_creation_method SHELXL-97
_cell_angle_alpha 90.00
_cell_angle_beta 90.00
_cell_angle_gamma 90.00
_cell_formula_units_Z 8
_cell_length_a 22.9793(17)
_cell_length_b 5.2856(4)
_cell_length_c 34.382(3)
_cell_measurement_reflns_used 8739
_cell_measurement_temperature 90(2)
_cell_measurement_theta_max 28.31
_cell_measurement_theta_min 2.37
_cell_volume 4176.1(5)
_computing_cell_refinement 'SAINT (7.06a) (Bruker, 2004)'
_computing_data_collection 'Apex2 (1.0.27) Bruker, 2004)'
_computing_data_reduction 'SAINT (7.06a) (Bruker, 2004)'
_computing_molecular_graphics 'SHELXTL 5.1, XP (Sheldrick, 1994)'
_computing_publication_material SHELXL97
_computing_structure_refinement 'SHELXL-97 (Sheldrick, 1997)'
_computing_structure_solution 'SHELXS-97 (Sheldrick, 1990)'
_diffrn_ambient_temperature 90(2)
_diffrn_measured_fraction_theta_full 0.999
_diffrn_measured_fraction_theta_max 0.999
_diffrn_measurement_device_type 'Bruker SMART APEXII'
_diffrn_measurement_method '\w and \f'
_diffrn_radiation_monochromator graphite
_diffrn_radiation_source 'fine-focus sealed tube'
_diffrn_radiation_type MoK\a
_diffrn_radiation_wavelength 0.71073
_diffrn_reflns_av_R_equivalents 0.0795
_diffrn_reflns_av_sigmaI/netI 0.0635
_diffrn_reflns_limit_h_max 32
_diffrn_reflns_limit_h_min -32
_diffrn_reflns_limit_k_max 7
_diffrn_reflns_limit_k_min -7
_diffrn_reflns_limit_l_max 48
_diffrn_reflns_limit_l_min -48
_diffrn_reflns_number 44559
_diffrn_reflns_theta_full 30.00
_diffrn_reflns_theta_max 30.00
_diffrn_reflns_theta_min 1.77
_exptl_absorpt_coefficient_mu 0.086
_exptl_absorpt_correction_T_max 0.9966
_exptl_absorpt_correction_T_min 0.9592
_exptl_absorpt_correction_type 'Empirical, SADABS (multi-scan)'
_exptl_absorpt_process_details 'SADABS 2.10 (Sheldrick, 2003)'
_exptl_crystal_colour Colorless
_exptl_crystal_density_diffrn 1.334
_exptl_crystal_density_meas 0
_exptl_crystal_density_method 'not measured'
_exptl_crystal_description Needle
_exptl_crystal_F_000 1760
_exptl_crystal_size_max 0.49
_exptl_crystal_size_mid 0.04
_exptl_crystal_size_min 0.04
_refine_diff_density_max 0.323
_refine_diff_density_min -0.225
_refine_diff_density_rms 0.050
_refine_ls_abs_structure_details 'Flack H D (1983), Acta Cryst. A39, 876-881'
_refine_ls_abs_structure_Flack 0.1(9)
_refine_ls_extinction_method none
_refine_ls_goodness_of_fit_ref 1.011
_refine_ls_hydrogen_treatment refall
_refine_ls_matrix_type full
_refine_ls_number_parameters 745
_refine_ls_number_reflns 12184
_refine_ls_number_restraints 1
_refine_ls_restrained_S_all 1.011
_refine_ls_R_factor_all 0.0702
_refine_ls_R_factor_gt 0.0496
_refine_ls_shift/su_max 0.001
_refine_ls_shift/su_mean 0.000
_refine_ls_structure_factor_coef Fsqd
_refine_ls_weighting_details 'calc w=1/[\s^2^(Fo^2^)+(0.0604P)^2^+0.0000P] where P=(Fo^2^+2Fc^2^)/3'
_refine_ls_weighting_scheme calc
_refine_ls_wR_factor_gt 0.1072
_refine_ls_wR_factor_ref 0.1161
_reflns_number_gt 9616
_reflns_number_total 12184
_reflns_threshold_expression I>2\s(I)
_cod_data_source_file jo052577asi20051221_090722.cif
_cod_depositor_comments
;
The following automatic conversions were performed:
'_symmetry_cell_setting' value 'Orthorhombic' changed to 'orthorhombic'
according to '/home/saulius/struct/CIF-dictionaries/cif_core.dic'
dictionary named 'cif_core.dic' version 2.4.1 from 2010-06-29.

Automatic conversion script
Id: cif_fix_enum 1527 2010-12-29 10:47:43Z saulius 
;
_cod_database_code 4021575

loop_
_symmetry_equiv_pos_as_xyz
'x, y, z'
'-x, -y, z+1/2'
'x+1/2, -y+1/2, z'
'-x+1/2, y+1/2, z+1/2'

loop_
_atom_site_label
_atom_site_type_symbol
_atom_site_fract_x
_atom_site_fract_y
_atom_site_fract_z
_atom_site_U_iso_or_equiv
_atom_site_adp_type
_atom_site_occupancy
_atom_site_symmetry_multiplicity
_atom_site_calc_flag
N1 N 0.53509(7) 0.4521(3) 0.83122(5) 0.0233(4) Uani 1 1 d
N2 N 0.54271(7) 0.2985(3) 0.79882(5) 0.0223(3) Uani 1 1 d
C3 C 0.59319(9) 0.2861(4) 0.78308(6) 0.0209(4) Uani 1 1 d
C4 C 0.64632(9) 0.4155(4) 0.80044(6) 0.0213(4) Uani 1 1 d
O4 O 0.65586(7) 0.6395(3) 0.79668(4) 0.0305(3) Uani 1 1 d
C5 C 0.68537(8) 0.2419(4) 0.82398(6) 0.0196(4) Uani 1 1 d
H5A H 0.6848(9) 0.072(4) 0.8131(7) 0.017(5) Uiso 1 1 d
H5B H 0.7242(9) 0.311(4) 0.8233(6) 0.008(5) Uiso 1 1 d
C6 C 0.66300(8) 0.2210(4) 0.86622(6) 0.0184(4) Uani 1 1 d
H6 H 0.6700(9) 0.387(4) 0.8788(6) 0.017(5) Uiso 1 1 d
C7 C 0.59713(8) 0.1546(4) 0.86905(6) 0.0174(4) Uani 1 1 d
H7A H 0.5904(11) 0.055(5) 0.8950(9) 0.044(7) Uiso 1 1 d
H7B H 0.5858(9) 0.027(4) 0.8502(6) 0.010(5) Uiso 1 1 d
C8 C 0.55805(8) 0.3833(4) 0.86373(6) 0.0186(4) Uani 1 1 d
C9 C 0.60294(9) 0.1167(4) 0.74949(5) 0.0199(4) Uani 1 1 d
C10 C 0.56309(9) -0.0723(4) 0.74027(6) 0.0206(4) Uani 1 1 d
H10 H 0.5261(10) -0.082(4) 0.7545(7) 0.025(6) Uiso 1 1 d
C11 C 0.57550(9) -0.2436(4) 0.71073(6) 0.0233(4) Uani 1 1 d
H11 H 0.5498(10) -0.373(5) 0.7064(7) 0.027(6) Uiso 1 1 d
C12 C 0.62737(9) -0.2283(5) 0.69048(6) 0.0281(5) Uani 1 1 d
H12 H 0.6367(12) -0.361(5) 0.6683(8) 0.044(8) Uiso 1 1 d
C13 C 0.66707(10) -0.0409(5) 0.69904(6) 0.0303(5) Uani 1 1 d
H13 H 0.7029(10) -0.024(4) 0.6845(7) 0.026(6) Uiso 1 1 d
C14 C 0.65492(9) 0.1333(4) 0.72835(6) 0.0250(4) Uani 1 1 d
H14 H 0.6836(10) 0.274(5) 0.7344(7) 0.025(6) Uiso 1 1 d
C15 C 0.54514(8) 0.5463(4) 0.89798(6) 0.0191(4) Uani 1 1 d
C16 C 0.49877(8) 0.7165(4) 0.89694(6) 0.0213(4) Uani 1 1 d
H16 H 0.4745(10) 0.723(4) 0.8730(7) 0.025(6) Uiso 1 1 d
C17 C 0.48849(9) 0.8799(4) 0.92794(6) 0.0233(4) Uani 1 1 d
H17 H 0.4554(10) 1.005(4) 0.9263(7) 0.029(6) Uiso 1 1 d
C18 C 0.52444(9) 0.8766(4) 0.96034(6) 0.0245(4) Uani 1 1 d
H18 H 0.5154(13) 0.997(6) 0.9811(9) 0.049(8) Uiso 1 1 d
C19 C 0.56993(10) 0.7060(4) 0.96204(6) 0.0249(4) Uani 1 1 d
H19 H 0.5985(12) 0.694(5) 0.9838(8) 0.034(7) Uiso 1 1 d
C20 C 0.58021(9) 0.5400(4) 0.93147(6) 0.0226(4) Uani 1 1 d
H20 H 0.6124(9) 0.429(4) 0.9334(6) 0.016(5) Uiso 1 1 d
O1' O 0.68590(6) 0.0062(3) 0.92597(4) 0.0218(3) Uani 1 1 d
N2' N 0.72009(7) -0.1887(3) 0.94160(5) 0.0227(4) Uani 1 1 d
C3' C 0.75107(8) -0.2767(4) 0.91230(5) 0.0175(4) Uani 1 1 d
C4' C 0.73809(9) -0.1455(4) 0.87701(5) 0.0202(4) Uani 1 1 d
H4' H 0.7543(11) -0.187(5) 0.8493(7) 0.032(7) Uiso 1 1 d
C5' C 0.69754(8) 0.0272(4) 0.88733(5) 0.0182(4) Uani 1 1 d
C6' C 0.79242(8) -0.4850(4) 0.91863(5) 0.0177(4) Uani 1 1 d
C7' C 0.83038(9) -0.5602(4) 0.88898(6) 0.0232(4) Uani 1 1 d
H7' H 0.8282(9) -0.469(4) 0.8643(7) 0.022(6) Uiso 1 1 d
C8' C 0.86937(9) -0.7576(4) 0.89525(6) 0.0263(4) Uani 1 1 d
H8' H 0.9010(11) -0.797(5) 0.8764(8) 0.037(7) Uiso 1 1 d
C9' C 0.87059(9) -0.8816(4) 0.93071(6) 0.0252(4) Uani 1 1 d
H9' H 0.8981(11) -1.017(5) 0.9336(7) 0.034(7) Uiso 1 1 d
C10' C 0.83329(9) -0.8076(4) 0.96018(7) 0.0275(5) Uani 1 1 d
H10' H 0.8348(12) -0.896(5) 0.9842(8) 0.039(7) Uiso 1 1 d
C11' C 0.79425(9) -0.6111(4) 0.95421(6) 0.0245(4) Uani 1 1 d
H11' H 0.7652(10) -0.557(4) 0.9764(6) 0.019(5) Uiso 1 1 d
N21 N 0.80132(7) 0.0522(3) 0.65943(5) 0.0215(3) Uani 1 1 d
N22 N 0.80467(7) 0.2170(3) 0.69084(5) 0.0210(3) Uani 1 1 d
C23 C 0.85342(8) 0.2488(4) 0.70822(5) 0.0189(4) Uani 1 1 d
C24 C 0.90965(8) 0.1348(4) 0.69332(5) 0.0186(4) Uani 1 1 d
O24 O 0.92418(7) -0.0814(3) 0.69992(4) 0.0262(3) Uani 1 1 d
C25 C 0.94586(9) 0.3141(4) 0.66883(6) 0.0197(4) Uani 1 1 d
H25A H 0.9406(9) 0.496(4) 0.6770(7) 0.022(6) Uiso 1 1 d
H25B H 0.9862(9) 0.259(4) 0.6715(6) 0.016(5) Uiso 1 1 d
C26 C 0.92616(8) 0.3071(4) 0.62590(6) 0.0181(4) Uani 1 1 d
H26 H 0.9336(11) 0.139(5) 0.6159(7) 0.029(6) Uiso 1 1 d
C27 C 0.85997(8) 0.3531(4) 0.62000(6) 0.0179(4) Uani 1 1 d
H27A H 0.8515(8) 0.413(4) 0.5947(6) 0.009(5) Uiso 1 1 d
H27B H 0.8468(10) 0.485(4) 0.6389(7) 0.025(6) Uiso 1 1 d
C28 C 0.82336(8) 0.1197(4) 0.62643(6) 0.0168(4) Uani 1 1 d
C29 C 0.85691(8) 0.4276(4) 0.74126(5) 0.0191(4) Uani 1 1 d
C30 C 0.81364(9) 0.6101(4) 0.74673(6) 0.0242(4) Uani 1 1 d
H30 H 0.7810(10) 0.608(4) 0.7302(7) 0.022(6) Uiso 1 1 d
C31 C 0.81961(11) 0.7900(4) 0.77585(6) 0.0309(5) Uani 1 1 d
H31 H 0.7892(10) 0.925(5) 0.7798(7) 0.028(6) Uiso 1 1 d
C32 C 0.86881(11) 0.7905(5) 0.79922(7) 0.0347(5) Uani 1 1 d
H32 H 0.8738(12) 0.912(6) 0.8197(9) 0.053(9) Uiso 1 1 d
C33 C 0.91180(10) 0.6094(5) 0.79430(6) 0.0302(5) Uani 1 1 d
H33 H 0.9457(10) 0.613(4) 0.8077(7) 0.025(6) Uiso 1 1 d
C34 C 0.90561(9) 0.4263(4) 0.76537(6) 0.0240(4) Uani 1 1 d
H34 H 0.9362(10) 0.290(5) 0.7621(7) 0.024(6) Uiso 1 1 d
C35 C 0.81049(8) -0.0515(4) 0.59313(5) 0.0185(4) Uani 1 1 d
C36 C 0.76251(8) -0.2148(4) 0.59461(6) 0.0203(4) Uani 1 1 d
H36 H 0.7354(11) -0.210(5) 0.6160(8) 0.035(7) Uiso 1 1 d
C37 C 0.75058(9) -0.3799(4) 0.56442(6) 0.0236(4) Uani 1 1 d
H37 H 0.7169(10) -0.491(4) 0.5663(7) 0.024(6) Uiso 1 1 d
C38 C 0.78723(10) -0.3861(4) 0.53201(6) 0.0256(4) Uani 1 1 d
H38 H 0.7793(10) -0.506(5) 0.5120(7) 0.026(6) Uiso 1 1 d
C39 C 0.83432(10) -0.2257(4) 0.52993(6) 0.0253(4) Uani 1 1 d
H39 H 0.8604(11) -0.235(5) 0.5085(8) 0.030(6) Uiso 1 1 d
C40 C 0.84619(9) -0.0556(4) 0.56005(5) 0.0224(4) Uani 1 1 d
H40 H 0.8811(9) 0.056(4) 0.5578(6) 0.013(5) Uiso 1 1 d
O21' O 0.95187(6) 0.4947(3) 0.56427(4) 0.0232(3) Uani 1 1 d
N22' N 0.98621(7) 0.6858(3) 0.54736(5) 0.0242(4) Uani 1 1 d
C23' C 1.01384(8) 0.7956(4) 0.57619(5) 0.0183(4) Uani 1 1 d
C24' C 0.99771(8) 0.6849(4) 0.61259(6) 0.0203(4) Uani 1 1 d
H24' H 1.0120(11) 0.728(5) 0.6366(8) 0.036(7) Uiso 1 1 d
C25' C 0.95998(8) 0.5008(3) 0.60338(5) 0.0175(4) Uani 1 1 d
C26' C 1.05471(8) 1.0024(4) 0.56843(6) 0.0193(4) Uani 1 1 d
C27' C 1.08471(9) 1.1201(4) 0.59874(6) 0.0238(4) Uani 1 1 d
H27' H 1.0794(10) 1.070(4) 0.6247(8) 0.025(6) Uiso 1 1 d
C28' C 1.12360(9) 1.3152(4) 0.59131(6) 0.0275(5) Uani 1 1 d
H28' H 1.1458(12) 1.388(5) 0.6138(8) 0.040(7) Uiso 1 1 d
C29' C 1.13304(9) 1.3964(4) 0.55355(6) 0.0252(4) Uani 1 1 d
H29' H 1.1615(10) 1.533(4) 0.5482(7) 0.022(6) Uiso 1 1 d
C30' C 1.10281(10) 1.2836(4) 0.52325(6) 0.0272(4) Uani 1 1 d
H30' H 1.1092(10) 1.337(4) 0.4968(8) 0.027(6) Uiso 1 1 d
C31' C 1.06391(9) 1.0887(4) 0.53045(6) 0.0246(4) Uani 1 1 d
H31' H 1.0456(10) 1.009(4) 0.5112(7) 0.019(5) Uiso 1 1 d

loop_
_atom_site_aniso_label
_atom_site_aniso_U_11
_atom_site_aniso_U_22
_atom_site_aniso_U_33
_atom_site_aniso_U_23
_atom_site_aniso_U_13
_atom_site_aniso_U_12
N1 0.0276(9) 0.0258(9) 0.0164(8) -0.0051(7) -0.0030(7) 0.0036(7)
N2 0.0284(9) 0.0248(8) 0.0137(8) -0.0030(7) -0.0047(6) 0.0044(7)
C3 0.0282(10) 0.0197(9) 0.0147(9) 0.0003(7) -0.0066(7) 0.0013(8)
C4 0.0272(10) 0.0238(10) 0.0129(8) -0.0001(7) -0.0005(7) -0.0011(8)
O4 0.0465(9) 0.0221(7) 0.0230(7) 0.0042(6) -0.0100(7) -0.0062(7)
C5 0.0208(9) 0.0209(10) 0.0170(9) 0.0011(7) 0.0002(7) -0.0034(8)
C6 0.0234(9) 0.0186(9) 0.0133(8) 0.0012(7) -0.0008(7) -0.0005(7)
C7 0.0198(9) 0.0174(9) 0.0150(9) 0.0011(7) -0.0023(7) -0.0002(7)
C8 0.0197(9) 0.0195(9) 0.0167(9) -0.0012(7) 0.0010(7) 0.0001(7)
C9 0.0262(9) 0.0211(9) 0.0124(8) 0.0014(7) -0.0027(7) 0.0012(8)
C10 0.0215(9) 0.0236(10) 0.0167(9) 0.0010(7) -0.0009(7) 0.0017(8)
C11 0.0272(10) 0.0247(10) 0.0179(10) -0.0032(8) -0.0058(8) -0.0049(9)
C12 0.0312(11) 0.0371(12) 0.0160(10) -0.0062(9) 0.0012(8) -0.0020(9)
C13 0.0310(11) 0.0433(13) 0.0167(9) -0.0044(9) 0.0043(8) -0.0067(10)
C14 0.0288(10) 0.0306(11) 0.0158(9) 0.0007(8) -0.0007(8) -0.0062(9)
C15 0.0242(9) 0.0172(9) 0.0160(8) 0.0010(7) 0.0017(7) -0.0040(7)
C16 0.0217(9) 0.0245(10) 0.0176(9) 0.0021(8) 0.0013(7) -0.0008(8)
C17 0.0259(10) 0.0248(10) 0.0191(9) 0.0010(8) 0.0052(8) 0.0033(8)
C18 0.0324(11) 0.0245(10) 0.0166(9) -0.0030(8) 0.0062(8) 0.0019(9)
C19 0.0299(11) 0.0296(11) 0.0154(9) 0.0008(8) -0.0013(8) 0.0006(9)
C20 0.0264(10) 0.0252(10) 0.0161(9) 0.0004(8) -0.0015(8) 0.0047(8)
O1' 0.0267(7) 0.0263(7) 0.0125(6) 0.0023(5) -0.0009(5) 0.0059(6)
N2' 0.0247(8) 0.0276(9) 0.0157(8) 0.0029(7) -0.0021(6) 0.0071(7)
C3' 0.0195(8) 0.0203(9) 0.0128(8) -0.0010(7) -0.0039(6) -0.0026(7)
C4' 0.0240(9) 0.0228(9) 0.0137(9) 0.0006(7) -0.0005(7) -0.0009(8)
C5' 0.0220(9) 0.0216(9) 0.0110(8) -0.0010(7) -0.0008(7) -0.0047(7)
C6' 0.0182(8) 0.0187(9) 0.0164(8) -0.0013(7) -0.0020(7) -0.0025(7)
C7' 0.0246(10) 0.0294(11) 0.0154(9) -0.0024(8) -0.0020(7) -0.0004(8)
C8' 0.0249(10) 0.0282(11) 0.0258(11) -0.0077(8) 0.0009(8) 0.0001(8)
C9' 0.0208(9) 0.0218(10) 0.0330(11) -0.0027(9) -0.0038(8) -0.0010(8)
C10' 0.0254(10) 0.0307(11) 0.0265(11) 0.0086(9) -0.0004(8) 0.0003(9)
C11' 0.0248(10) 0.0272(10) 0.0216(10) 0.0033(8) 0.0015(8) -0.0005(8)
N21 0.0225(8) 0.0248(9) 0.0170(8) -0.0035(7) 0.0004(6) -0.0024(7)
N22 0.0238(8) 0.0222(8) 0.0170(8) -0.0017(7) 0.0027(6) -0.0030(7)
C23 0.0236(9) 0.0192(9) 0.0140(9) -0.0024(7) 0.0034(7) -0.0018(8)
C24 0.0238(9) 0.0212(9) 0.0109(8) -0.0004(7) -0.0020(7) -0.0010(7)
O24 0.0350(8) 0.0227(7) 0.0209(7) 0.0035(6) 0.0024(6) 0.0045(6)
C25 0.0219(10) 0.0226(10) 0.0145(9) 0.0027(7) -0.0001(7) 0.0013(8)
C26 0.0204(9) 0.0176(9) 0.0163(8) -0.0005(7) -0.0001(7) 0.0013(7)
C27 0.0199(9) 0.0189(9) 0.0148(9) 0.0002(7) -0.0026(7) 0.0016(7)
C28 0.0156(8) 0.0191(9) 0.0158(8) -0.0007(7) -0.0014(7) 0.0019(7)
C29 0.0259(9) 0.0209(9) 0.0106(8) -0.0009(7) 0.0042(7) -0.0057(7)
C30 0.0285(10) 0.0251(10) 0.0190(9) 0.0014(8) 0.0052(8) -0.0003(8)
C31 0.0454(13) 0.0273(11) 0.0198(10) -0.0030(8) 0.0136(9) 0.0009(10)
C32 0.0546(15) 0.0333(12) 0.0161(10) -0.0083(9) 0.0101(10) -0.0112(11)
C33 0.0362(12) 0.0418(13) 0.0125(9) -0.0043(9) 0.0002(8) -0.0133(10)
C34 0.0287(10) 0.0285(11) 0.0146(9) -0.0014(7) 0.0022(7) -0.0050(9)
C35 0.0216(9) 0.0192(9) 0.0146(8) 0.0003(7) -0.0037(7) 0.0016(7)
C36 0.0203(9) 0.0207(9) 0.0200(10) -0.0001(8) -0.0036(8) 0.0018(7)
C37 0.0230(10) 0.0224(10) 0.0254(10) -0.0028(8) -0.0095(8) -0.0022(8)
C38 0.0360(12) 0.0242(10) 0.0166(9) -0.0026(8) -0.0091(8) 0.0020(9)
C39 0.0374(12) 0.0264(10) 0.0121(9) -0.0011(8) -0.0010(8) -0.0010(9)
C40 0.0293(11) 0.0240(10) 0.0139(9) 0.0002(7) -0.0012(7) -0.0006(8)
O21' 0.0280(7) 0.0287(8) 0.0129(6) -0.0016(5) 0.0027(5) -0.0089(6)
N22' 0.0272(9) 0.0304(9) 0.0150(8) -0.0033(7) 0.0039(7) -0.0091(7)
C23' 0.0177(8) 0.0218(9) 0.0154(9) -0.0008(7) 0.0019(7) 0.0050(7)
C24' 0.0231(9) 0.0245(9) 0.0134(8) 0.0010(7) -0.0022(7) -0.0017(8)
C25' 0.0184(8) 0.0205(9) 0.0136(8) 0.0003(7) 0.0017(7) 0.0036(7)
C26' 0.0161(8) 0.0225(10) 0.0193(9) -0.0026(7) 0.0008(7) 0.0015(7)
C27' 0.0248(10) 0.0300(11) 0.0165(9) -0.0020(8) 0.0005(8) -0.0015(8)
C28' 0.0281(11) 0.0315(11) 0.0229(10) -0.0059(9) -0.0015(8) -0.0041(9)
C29' 0.0223(10) 0.0228(10) 0.0305(11) 0.0010(8) 0.0015(8) -0.0014(8)
C30' 0.0303(11) 0.0280(11) 0.0232(11) 0.0058(8) 0.0011(8) -0.0040(9)
C31' 0.0263(10) 0.0286(11) 0.0188(9) 0.0001(8) -0.0021(8) -0.0035(9)

loop_
_atom_type_symbol
_atom_type_description
_atom_type_scat_dispersion_real
_atom_type_scat_dispersion_imag
_atom_type_scat_source
C C 0.0033 0.0016 'International Tables Vol C Tables 4.2.6.8 and 6.1.1.4'
H H 0.0000 0.0000 'International Tables Vol C Tables 4.2.6.8 and 6.1.1.4'
N N 0.0061 0.0033 'International Tables Vol C Tables 4.2.6.8 and 6.1.1.4'
O O 0.0106 0.0060 'International Tables Vol C Tables 4.2.6.8 and 6.1.1.4'

loop_
_geom_angle_atom_site_label_1
_geom_angle_atom_site_label_2
_geom_angle_atom_site_label_3
_geom_angle
C8 N1 N2 118.63(17)
C3 N2 N1 118.84(17)
N2 C3 C9 119.86(18)
N2 C3 C4 122.52(18)
C9 C3 C4 117.20(17)
O4 C4 C5 122.76(18)
O4 C4 C3 122.87(18)
C5 C4 C3 114.34(16)
C4 C5 C6 110.35(16)
C4 C5 H5A 110.2(13)
C6 C5 H5A 107.0(13)
C4 C5 H5B 107.7(12)
C6 C5 H5B 111.0(12)
H5A C5 H5B 110.6(18)
C5' C6 C5 109.33(16)
C5' C6 C7 109.49(16)
C5 C6 C7 113.49(16)
C5' C6 H6 108.0(12)
C5 C6 H6 107.1(13)
C7 C6 H6 109.3(12)
C8 C7 C6 112.85(16)
C8 C7 H7A 114.5(15)
C6 C7 H7A 108.1(14)
C8 C7 H7B 108.4(12)
C6 C7 H7B 112.0(12)
H7A C7 H7B 100.3(19)
N1 C8 C15 116.21(17)
N1 C8 C7 124.88(17)
C15 C8 C7 118.90(16)
C10 C9 C14 119.20(18)
C10 C9 C3 120.85(18)
C14 C9 C3 119.77(18)
C11 C10 C9 119.92(19)
C11 C10 H10 120.4(14)
C9 C10 H10 119.7(14)
C12 C11 C10 120.43(19)
C12 C11 H11 121.2(15)
C10 C11 H11 118.2(15)
C13 C12 C11 120.3(2)
C13 C12 H12 119.8(15)
C11 C12 H12 119.8(15)
C12 C13 C14 119.8(2)
C12 C13 H13 121.2(14)
C14 C13 H13 119.0(15)
C13 C14 C9 120.3(2)
C13 C14 H14 120.1(14)
C9 C14 H14 119.6(14)
C16 C15 C20 118.30(18)
C16 C15 C8 120.31(17)
C20 C15 C8 121.34(17)
C17 C16 C15 120.65(19)
C17 C16 H16 121.1(14)
C15 C16 H16 118.2(14)
C18 C17 C16 120.41(19)
C18 C17 H17 120.1(14)
C16 C17 H17 119.5(14)
C19 C18 C17 119.5(2)
C19 C18 H18 123.7(18)
C17 C18 H18 116.7(18)
C18 C19 C20 120.59(19)
C18 C19 H19 124.9(15)
C20 C19 H19 114.5(15)
C19 C20 C15 120.48(19)
C19 C20 H20 118.1(13)
C15 C20 H20 121.4(13)
C5' O1' N2' 108.91(14)
C3' N2' O1' 105.61(15)
N2' C3' C4' 111.39(17)
N2' C3' C6' 120.01(17)
C4' C3' C6' 128.60(17)
C5' C4' C3' 104.41(17)
C5' C4' H4' 128.6(14)
C3' C4' H4' 126.8(14)
C4' C5' O1' 109.68(16)
C4' C5' C6 134.89(18)
O1' C5' C6 115.39(16)
C11' C6' C7' 119.00(18)
C11' C6' C3' 120.49(18)
C7' C6' C3' 120.51(17)
C8' C7' C6' 120.09(19)
C8' C7' H7' 122.4(13)
C6' C7' H7' 117.5(13)
C9' C8' C7' 120.28(19)
C9' C8' H8' 117.5(15)
C7' C8' H8' 121.6(15)
C10' C9' C8' 119.9(2)
C10' C9' H9' 122.9(15)
C8' C9' H9' 117.2(15)
C9' C10' C11' 120.2(2)
C9' C10' H10' 118.3(17)
C11' C10' H10' 121.4(17)
C10' C11' C6' 120.49(19)
C10' C11' H11' 120.3(12)
C6' C11' H11' 119.2(12)
C28 N21 N22 119.18(17)
C23 N22 N21 119.56(16)
N22 C23 C29 119.29(17)
N22 C23 C24 122.42(17)
C29 C23 C24 117.86(16)
O24 C24 C23 123.13(18)
O24 C24 C25 122.82(18)
C23 C24 C25 114.04(17)
C24 C25 C26 110.78(16)
C24 C25 H25A 111.9(13)
C26 C25 H25A 104.8(13)
C24 C25 H25B 106.5(13)
C26 C25 H25B 111.2(13)
H25A C25 H25B 111.8(18)
C25' C26 C25 108.96(16)
C25' C26 C27 109.46(15)
C25 C26 C27 114.09(16)
C25' C26 H26 110.6(15)
C25 C26 H26 108.0(15)
C27 C26 H26 105.7(15)
C28 C27 C26 113.49(16)
C28 C27 H27A 107.0(12)
C26 C27 H27A 111.9(12)
C28 C27 H27B 107.8(14)
C26 C27 H27B 108.6(14)
H27A C27 H27B 107.8(19)
N21 C28 C35 115.42(17)
N21 C28 C27 124.92(17)
C35 C28 C27 119.66(17)
C34 C29 C30 119.67(18)
C34 C29 C23 119.81(18)
C30 C29 C23 120.36(18)
C31 C30 C29 120.0(2)
C31 C30 H30 121.6(14)
C29 C30 H30 118.5(14)
C32 C31 C30 120.0(2)
C32 C31 H31 119.1(14)
C30 C31 H31 120.9(14)
C33 C32 C31 120.6(2)
C33 C32 H32 117.8(18)
C31 C32 H32 121.6(18)
C32 C33 C34 119.6(2)
C32 C33 H33 122.5(15)
C34 C33 H33 117.7(15)
C29 C34 C33 120.2(2)
C29 C34 H34 119.8(13)
C33 C34 H34 120.0(13)
C36 C35 C40 118.70(18)
C36 C35 C28 120.18(17)
C40 C35 C28 121.12(18)
C37 C36 C35 121.15(19)
C37 C36 H36 117.4(16)
C35 C36 H36 121.3(16)
C36 C37 C38 119.6(2)
C36 C37 H37 119.2(14)
C38 C37 H37 121.2(14)
C39 C38 C37 120.07(19)
C39 C38 H38 121.5(15)
C37 C38 H38 118.4(15)
C38 C39 C40 120.7(2)
C38 C39 H39 120.2(15)
C40 C39 H39 119.0(16)
C39 C40 C35 119.8(2)
C39 C40 H40 118.6(12)
C35 C40 H40 121.5(12)
C25' O21' N22' 108.38(14)
C23' N22' O21' 106.05(15)
N22' C23' C24' 110.78(17)
N22' C23' C26' 120.15(17)
C24' C23' C26' 129.07(18)
C25' C24' C23' 104.94(17)
C25' C24' H24' 128.6(17)
C23' C24' H24' 126.4(17)
C24' C25' O21' 109.84(16)
C24' C25' C26 135.08(18)
O21' C25' C26 115.07(16)
C27' C26' C31' 118.47(19)
C27' C26' C23' 120.87(18)
C31' C26' C23' 120.65(18)
C28' C27' C26' 120.78(19)
C28' C27' H27' 118.0(14)
C26' C27' H27' 121.3(15)
C29' C28' C27' 120.3(2)
C29' C28' H28' 121.6(16)
C27' C28' H28' 118.0(16)
C28' C29' C30' 119.5(2)
C28' C29' H29' 120.1(14)
C30' C29' H29' 120.3(14)
C31' C30' C29' 120.5(2)
C31' C30' H30' 119.1(14)
C29' C30' H30' 120.4(14)
C30' C31' C26' 120.4(2)
C30' C31' H31' 121.5(15)
C26' C31' H31' 118.0(15)

loop_
_geom_bond_atom_site_label_1
_geom_bond_atom_site_label_2
_geom_bond_distance
N1 C8 1.288(3)
N1 N2 1.389(2)
N2 C3 1.282(3)
C3 C9 1.479(3)
C3 C4 1.521(3)
C4 O4 1.211(2)
C4 C5 1.517(3)
C5 C6 1.545(3)
C5 H5A 0.97(2)
C5 H5B 0.97(2)
C6 C5' 1.485(3)
C6 C7 1.557(3)
C6 H6 0.99(2)
C7 C8 1.517(3)
C7 H7A 1.04(3)
C7 H7B 0.97(2)
C8 C15 1.489(3)
C9 C10 1.392(3)
C9 C14 1.401(3)
C10 C11 1.390(3)
C10 H10 0.98(2)
C11 C12 1.383(3)
C11 H11 0.91(3)
C12 C13 1.378(3)
C12 H12 1.06(3)
C13 C14 1.393(3)
C13 H13 0.97(2)
C14 H14 1.01(2)
C15 C16 1.395(3)
C15 C20 1.406(3)
C16 C17 1.392(3)
C16 H16 1.00(3)
C17 C18 1.387(3)
C17 H17 1.01(2)
C18 C19 1.382(3)
C18 H18 0.98(3)
C19 C20 1.389(3)
C19 H19 1.00(3)
C20 H20 0.95(2)
O1' C5' 1.360(2)
O1' N2' 1.402(2)
N2' C3' 1.318(3)
C3' C4' 1.429(3)
C3' C6' 1.471(3)
C4' C5' 1.352(3)
C4' H4' 1.05(3)
C6' C11' 1.394(3)
C6' C7' 1.399(3)
C7' C8' 1.392(3)
C7' H7' 0.98(2)
C8' C9' 1.384(3)
C8' H8' 1.00(3)
C9' C10' 1.384(3)
C9' H9' 0.96(3)
C10' C11' 1.388(3)
C10' H10' 0.95(3)
C11' H11' 1.05(2)
N21 C28 1.293(3)
N21 N22 1.389(2)
N22 C23 1.281(3)
C23 C29 1.480(3)
C23 C24 1.515(3)
C24 O24 1.212(2)
C24 C25 1.516(3)
C25 C26 1.544(3)
C25 H25A 1.01(2)
C25 H25B 0.97(2)
C26 C25' 1.501(3)
C26 C27 1.554(3)
C26 H26 0.97(2)
C27 C28 1.509(3)
C27 H27A 0.95(2)
C27 H27B 1.00(2)
C28 C35 1.489(3)
C29 C34 1.393(3)
C29 C30 1.398(3)
C30 C31 1.388(3)
C30 H30 0.94(2)
C31 C32 1.387(4)
C31 H31 1.01(2)
C32 C33 1.386(4)
C32 H32 0.96(3)
C33 C34 1.395(3)
C33 H33 0.91(2)
C34 H34 1.01(2)
C35 C36 1.401(3)
C35 C40 1.402(3)
C36 C37 1.384(3)
C36 H36 0.96(3)
C37 C38 1.397(3)
C37 H37 0.97(2)
C38 C39 1.377(3)
C38 H38 0.95(3)
C39 C40 1.398(3)
C39 H39 0.95(3)
C40 H40 1.00(2)
O21' C25' 1.358(2)
O21' N22' 1.408(2)
N22' C23' 1.312(3)
C23' C24' 1.430(3)
C23' C26' 1.466(3)
C24' C25' 1.341(3)
C24' H24' 0.92(3)
C26' C27' 1.396(3)
C26' C31' 1.399(3)
C27' C28' 1.388(3)
C27' H27' 0.94(3)
C28' C29' 1.385(3)
C28' H28' 1.00(3)
C29' C30' 1.387(3)
C29' H29' 0.99(2)
C30' C31' 1.386(3)
C30' H30' 0.96(3)
C31' H31' 0.89(2)

loop_
_geom_torsion_atom_site_label_1
_geom_torsion_atom_site_label_2
_geom_torsion_atom_site_label_3
_geom_torsion_atom_site_label_4
_geom_torsion
C8 N1 N2 C3 -71.0(3)
N1 N2 C3 C9 177.71(17)
N1 N2 C3 C4 5.3(3)
N2 C3 C4 O4 -79.2(3)
C9 C3 C4 O4 108.2(2)
N2 C3 C4 C5 98.9(2)
C9 C3 C4 C5 -73.7(2)
O4 C4 C5 C6 93.1(2)
C3 C4 C5 C6 -85.1(2)
C4 C5 C6 C5' 173.30(16)
C4 C5 C6 C7 50.8(2)
C5' C6 C7 C8 156.27(16)
C5 C6 C7 C8 -81.3(2)
N2 N1 C8 C15 -176.07(16)
N2 N1 C8 C7 4.8(3)
C6 C7 C8 N1 94.4(2)
C6 C7 C8 C15 -84.7(2)
N2 C3 C9 C10 -15.3(3)
C4 C3 C9 C10 157.52(18)
N2 C3 C9 C14 169.56(19)
C4 C3 C9 C14 -17.6(3)
C14 C9 C10 C11 0.8(3)
C3 C9 C10 C11 -174.34(18)
C9 C10 C11 C12 0.3(3)
C10 C11 C12 C13 -0.8(3)
C11 C12 C13 C14 0.2(4)
C12 C13 C14 C9 0.9(3)
C10 C9 C14 C13 -1.4(3)
C3 C9 C14 C13 173.83(19)
N1 C8 C15 C16 17.2(3)
C7 C8 C15 C16 -163.66(18)
N1 C8 C15 C20 -160.49(19)
C7 C8 C15 C20 18.7(3)
C20 C15 C16 C17 1.5(3)
C8 C15 C16 C17 -176.22(18)
C15 C16 C17 C18 0.3(3)
C16 C17 C18 C19 -1.4(3)
C17 C18 C19 C20 0.6(3)
C18 C19 C20 C15 1.2(3)
C16 C15 C20 C19 -2.3(3)
C8 C15 C20 C19 175.46(19)
C5' O1' N2' C3' 0.4(2)
O1' N2' C3' C4' -0.4(2)
O1' N2' C3' C6' 179.72(15)
N2' C3' C4' C5' 0.3(2)
C6' C3' C4' C5' -179.84(18)
C3' C4' C5' O1' -0.1(2)
C3' C4' C5' C6 -177.7(2)
N2' O1' C5' C4' -0.2(2)
N2' O1' C5' C6 177.95(15)
C5 C6 C5' C4' -8.3(3)
C7 C6 C5' C4' 116.6(2)
C5 C6 C5' O1' 174.17(16)
C7 C6 C5' O1' -60.9(2)
N2' C3' C6' C11' 7.7(3)
C4' C3' C6' C11' -172.1(2)
N2' C3' C6' C7' -172.48(18)
C4' C3' C6' C7' 7.7(3)
C11' C6' C7' C8' -0.2(3)
C3' C6' C7' C8' 179.99(18)
C6' C7' C8' C9' 0.4(3)
C7' C8' C9' C10' -0.6(3)
C8' C9' C10' C11' 0.6(3)
C9' C10' C11' C6' -0.4(3)
C7' C6' C11' C10' 0.2(3)
C3' C6' C11' C10' -179.98(19)
C28 N21 N22 C23 -73.9(2)
N21 N22 C23 C29 179.03(17)
N21 N22 C23 C24 6.7(3)
N22 C23 C24 O24 -82.8(3)
C29 C23 C24 O24 104.7(2)
N22 C23 C24 C25 96.3(2)
C29 C23 C24 C25 -76.2(2)
O24 C24 C25 C26 93.3(2)
C23 C24 C25 C26 -85.8(2)
C24 C25 C26 C25' 175.80(16)
C24 C25 C26 C27 53.2(2)
C25' C26 C27 C28 155.84(16)
C25 C26 C27 C28 -81.8(2)
N22 N21 C28 C35 -171.66(16)
N22 N21 C28 C27 8.3(3)
C26 C27 C28 N21 89.8(2)
C26 C27 C28 C35 -90.2(2)
N22 C23 C29 C34 166.77(19)
C24 C23 C29 C34 -20.5(3)
N22 C23 C29 C30 -17.9(3)
C24 C23 C29 C30 154.82(18)
C34 C29 C30 C31 0.6(3)
C23 C29 C30 C31 -174.76(19)
C29 C30 C31 C32 0.7(3)
C30 C31 C32 C33 -1.3(3)
C31 C32 C33 C34 0.5(3)
C30 C29 C34 C33 -1.4(3)
C23 C29 C34 C33 173.99(18)
C32 C33 C34 C29 0.9(3)
N21 C28 C35 C36 21.6(3)
C27 C28 C35 C36 -158.42(18)
N21 C28 C35 C40 -157.59(19)
C27 C28 C35 C40 22.4(3)
C40 C35 C36 C37 0.8(3)
C28 C35 C36 C37 -178.37(18)
C35 C36 C37 C38 0.6(3)
C36 C37 C38 C39 -1.1(3)
C37 C38 C39 C40 0.1(3)
C38 C39 C40 C35 1.3(3)
C36 C35 C40 C39 -1.7(3)
C28 C35 C40 C39 177.43(18)
C25' O21' N22' C23' 0.8(2)
O21' N22' C23' C24' -1.3(2)
O21' N22' C23' C26' 178.78(16)
N22' C23' C24' C25' 1.2(2)
C26' C23' C24' C25' -178.82(18)
C23' C24' C25' O21' -0.6(2)
C23' C24' C25' C26 179.2(2)
N22' O21' C25' C24' -0.1(2)
N22' O21' C25' C26 -179.98(15)
C25 C26 C25' C24' -7.2(3)
C27 C26 C25' C24' 118.2(2)
C25 C26 C25' O21' 172.64(16)
C27 C26 C25' O21' -62.0(2)
N22' C23' C26' C27' -179.60(19)
C24' C23' C26' C27' 0.4(3)
N22' C23' C26' C31' 1.3(3)
C24' C23' C26' C31' -178.6(2)
C31' C26' C27' C28' -1.2(3)
C23' C26' C27' C28' 179.73(19)
C26' C27' C28' C29' 0.2(3)
C27' C28' C29' C30' 0.8(3)
C28' C29' C30' C31' -0.8(3)
C29' C30' C31' C26' -0.2(3)
C27' C26' C31' C30' 1.2(3)
C23' C26' C31' C30' -179.72(19)
